data_7100628
loop_
_publ_author_name
'Gennady S. Ananchenko'
'Michaela Pojarova'
'Konstantin A. Udachin'
'Donald M. Leek'
'Antony W. Coleman'
'J.A. Ripmeester'

_publ_section_title
;
Supramolecular stabilization of hydroxylamine TEMPOH
by complexation with an amphiphilic calixarene
;
_journal_name_full 'Chemical Communications'
_journal_paper_doi 10.1039/b511810g
_journal_year 2006
_chemical_formula_sum 'C63 H91 N O11'
_chemical_formula_weight 1038.37
_space_group_IT_number 14
_symmetry_cell_setting monoclinic
_symmetry_space_group_name_Hall '-P 2ybc'
_symmetry_space_group_name_H-M 'P 1 21/c 1'
_cell_angle_alpha 90.00
_cell_angle_beta 95.870(3)
_cell_angle_gamma 90.00
_cell_formula_units_Z 4
_cell_length_a 10.4572(18)
_cell_length_b 22.041(4)
_cell_length_c 24.899(4)
_cell_measurement_temperature 125(2)
_cell_volume 5708.8(17)
_diffrn_ambient_temperature 125(2)
_exptl_crystal_density_diffrn 1.208
_cod_original_sg_symbol_H-M 'P 21/c'
_cod_database_code 7100628

loop_
_symmetry_equiv_pos_as_xyz
'x, y, z'
'-x, y+1/2, -z+1/2'
'-x, -y, -z'
'x, -y-1/2, z-1/2'

loop_
_atom_site_label
_atom_site_type_symbol
_atom_site_fract_x
_atom_site_fract_y
_atom_site_fract_z
_atom_site_U_iso_or_equiv
_atom_site_adp_type
_atom_site_occupancy
_atom_site_symmetry_multiplicity
_atom_site_calc_flag
_atom_site_refinement_flags
_atom_site_disorder_assembly
_atom_site_disorder_group
O11 O -0.14737(18) 0.74672(8) 0.69210(8) 0.0447(4) Uani 0.72 1 d PD A 11
H11 H -0.129(3) 0.7130(13) 0.7134(12) 0.061(8) Uiso 0.72 1 d P B 11
C62 C -0.2762(3) 0.77410(13) 0.69545(9) 0.0469(6) Uani 0.72 1 d PD A 11
H62A H -0.2660 0.8176 0.7049 0.056 Uiso 0.72 1 calc PR A 11
H62B H -0.3182 0.7539 0.7245 0.056 Uiso 0.72 1 calc PR A 11
C63 C -0.3602(3) 0.76802(11) 0.64295(10) 0.0439(6) Uani 0.72 1 d PD A 11
H63A H -0.3116 0.7802 0.6131 0.053 Uiso 0.72 1 calc PR A 11
H63B H -0.4358 0.7942 0.6436 0.053 Uiso 0.72 1 calc PR A 11
H63C H -0.3878 0.7257 0.6380 0.053 Uiso 0.72 1 calc PR A 11
O11A O -0.2253(9) 0.8215(3) 0.7191(3) 0.0447(4) Uani 0.14 1 d PD C 12
H11A H -0.1591 0.8154 0.7405 0.067 Uiso 0.14 1 calc PR C 12
C62A C -0.2500(13) 0.7697(7) 0.6856(5) 0.0469(6) Uani 0.14 1 d PD C 12
H62C H -0.2518 0.7327 0.7079 0.056 Uiso 0.14 1 calc PR C 12
H62D H -0.1816 0.7651 0.6611 0.056 Uiso 0.14 1 calc PR C 12
C63A C -0.3786(14) 0.7791(7) 0.6532(6) 0.0439(6) Uani 0.14 1 d PD C 12
H63D H -0.4184 0.8163 0.6652 0.053 Uiso 0.14 1 calc PR C 12
H63E H -0.4346 0.7444 0.6585 0.053 Uiso 0.14 1 calc PR C 12
H63F H -0.3663 0.7826 0.6148 0.053 Uiso 0.14 1 calc PR C 12
O11B O -0.0404(8) 0.7424(4) 0.6990(3) 0.0447(4) Uani 0.14 1 d PD D 13
H11B H -0.0232 0.7061 0.6924 0.067 Uiso 0.14 1 calc PR D 13
C62B C -0.1699(11) 0.7526(9) 0.6860(6) 0.0469(6) Uani 0.14 1 d PD D 13
H62E H -0.1978 0.7126 0.6709 0.056 Uiso 0.14 1 calc PR D 13
H62F H -0.1682 0.7790 0.6539 0.056 Uiso 0.14 1 calc PR D 13
C63B C -0.2981(12) 0.7752(6) 0.7088(6) 0.0439(6) Uani 0.14 1 d PD D 13
H63G H -0.3680 0.7467 0.6979 0.053 Uiso 0.14 1 calc PR D 13
H63H H -0.3208 0.8155 0.6942 0.053 Uiso 0.14 1 calc PR D 13
H63I H -0.2847 0.7772 0.7483 0.053 Uiso 0.14 1 calc PR D 13
O1 O 0.32243(9) 0.83774(4) 0.93435(4) 0.0268(2) Uani 1 1 d . . .
H4O1 H 0.3314(18) 0.8015(9) 0.9270(8) 0.049(5) Uiso 1 1 d . . .
O2 O 0.33648(8) 0.84440(4) 1.05066(4) 0.02316(19) Uani 1 1 d . . .
H6O2 H 0.3514(16) 0.8065(8) 1.0490(7) 0.035(4) Uiso 1 1 d . . .
O3 O 0.32804(8) 0.72323(4) 1.02746(4) 0.02341(19) Uani 1 1 d . . .
H3 H 0.3398(18) 0.7202(8) 0.9926(8) 0.045(5) Uiso 1 1 d . . .
O4 O 0.35947(8) 0.72585(4) 0.92505(3) 0.02122(18) Uani 1 1 d . . .
O5 O -0.12076(12) 0.92716(5) 0.76318(4) 0.0471(3) Uani 1 1 d . . .
O6 O -0.25436(9) 0.91092(4) 1.03011(4) 0.0267(2) Uani 1 1 d . . .
O7 O -0.08793(10) 0.52274(4) 1.06373(4) 0.0356(2) Uani 1 1 d . . .
O8 O -0.08970(11) 0.63356(5) 0.75325(4) 0.0393(3) Uani 1 1 d . . .
O9 O -0.42371(9) 0.71513(5) 0.88483(4) 0.0310(2) Uani 1 1 d . . .
H5 H -0.494(2) 0.7171(10) 0.9016(9) 0.068(7) Uiso 1 1 d . . .
O10 O 0.56676(9) 0.82549(5) 0.98714(4) 0.0315(2) Uani 1 1 d . . .
H101 H 0.489(2) 0.8381(9) 0.9802(8) 0.056(6) Uiso 1 1 d . . .
H102 H 0.612(2) 0.8559(10) 1.0013(9) 0.072(7) Uiso 1 1 d . . .
N1 N -0.32462(10) 0.74451(5) 0.91843(4) 0.0209(2) Uani 1 1 d . . .
H2 H -0.3629(15) 0.7709(7) 0.9403(6) 0.024(4) Uiso 1 1 d . . .
C1 C 0.20867(11) 0.72615(5) 0.84564(5) 0.0199(2) Uani 1 1 d . . .
C2 C 0.25370(12) 0.78783(5) 0.82799(5) 0.0215(2) Uani 1 1 d . . .
H2A H 0.2409 0.7899 0.7881 0.026 Uiso 1 1 calc R . .
H2B H 0.3471 0.7914 0.8390 0.026 Uiso 1 1 calc R . .
C3 C 0.18594(12) 0.84157(5) 0.85081(5) 0.0198(2) Uani 1 1 d . . .
C4 C 0.08781(12) 0.87159(5) 0.82028(5) 0.0208(2) Uani 1 1 d . . .
H4 H 0.0590 0.8567 0.7853 0.025 Uiso 1 1 calc R . .
C5 C 0.02966(12) 0.92334(5) 0.83954(5) 0.0204(2) Uani 1 1 d . . .
C6 C 0.07058(11) 0.94441(5) 0.89143(5) 0.0197(2) Uani 1 1 d . . .
H6 H 0.0321 0.9797 0.9047 0.024 Uiso 1 1 calc R . .
C7 C 0.16693(11) 0.91448(5) 0.92391(5) 0.0187(2) Uani 1 1 d . . .
C8 C 0.21075(12) 0.93480(5) 0.98099(5) 0.0193(2) Uani 1 1 d . . .
H8A H 0.1913 0.9785 0.9847 0.023 Uiso 1 1 calc R . .
H8B H 0.3050 0.9295 0.9880 0.023 Uiso 1 1 calc R . .
C9 C 0.14509(11) 0.89895(5) 1.02251(5) 0.0183(2) Uani 1 1 d . . .
C10 C 0.01674(11) 0.90978(5) 1.02829(5) 0.0191(2) Uani 1 1 d . . .
H10 H -0.0279 0.9399 1.0064 0.023 Uiso 1 1 calc R . .
C11 C -0.04892(12) 0.87786(5) 1.06522(5) 0.0196(2) Uani 1 1 d . . .
C12 C 0.01444(12) 0.83105(5) 1.09489(5) 0.0202(2) Uani 1 1 d . . .
H12 H -0.0296 0.8089 1.1201 0.024 Uiso 1 1 calc R . .
C13 C 0.14111(12) 0.81640(5) 1.08806(5) 0.0189(2) Uani 1 1 d . . .
C14 C 0.20226(12) 0.76105(5) 1.11672(5) 0.0206(2) Uani 1 1 d . . .
H14A H 0.1730 0.7581 1.1532 0.025 Uiso 1 1 calc R . .
H14B H 0.2968 0.7660 1.1210 0.025 Uiso 1 1 calc R . .
C15 C 0.16805(12) 0.70263(5) 1.08586(5) 0.0196(2) Uani 1 1 d . . .
C16 C 0.07060(12) 0.66534(5) 1.10078(5) 0.0207(2) Uani 1 1 d . . .
H16 H 0.0268 0.6761 1.1310 0.025 Uiso 1 1 calc R . .
C17 C 0.03571(12) 0.61226(5) 1.07218(5) 0.0203(2) Uani 1 1 d . . .
C18 C 0.10066(12) 0.59705(5) 1.02773(5) 0.0204(2) Uani 1 1 d . . .
H18 H 0.0773 0.5610 1.0081 0.024 Uiso 1 1 calc R . .
C19 C 0.19812(11) 0.63304(5) 1.01145(5) 0.0196(2) Uani 1 1 d . . .
C20 C 0.26782(12) 0.61376(5) 0.96339(5) 0.0205(2) Uani 1 1 d . . .
H20A H 0.3599 0.6244 0.9708 0.025 Uiso 1 1 calc R . .
H20B H 0.2620 0.5691 0.9597 0.025 Uiso 1 1 calc R . .
C21 C 0.21571(11) 0.64245(5) 0.91051(5) 0.0197(2) Uani 1 1 d . . .
C22 C 0.11833(11) 0.61384(5) 0.87780(5) 0.0205(2) Uani 1 1 d . . .
H22 H 0.0867 0.5759 0.8888 0.025 Uiso 1 1 calc R . .
C23 C 0.06561(12) 0.63949(6) 0.82914(5) 0.0216(2) Uani 1 1 d . . .
C24 C 0.11214(12) 0.69588(5) 0.81405(5) 0.0215(2) Uani 1 1 d . . .
H24 H 0.0765 0.7139 0.7812 0.026 Uiso 1 1 calc R . .
C25 C 0.22486(11) 0.86357(5) 0.90285(5) 0.0197(2) Uani 1 1 d . . .
C26 C 0.20793(11) 0.85245(5) 1.05367(5) 0.0190(2) Uani 1 1 d . . .
C27 C 0.23094(11) 0.68625(5) 1.04079(5) 0.0200(2) Uani 1 1 d . . .
C28 C 0.26292(11) 0.69856(5) 0.89410(5) 0.0194(2) Uani 1 1 d . . .
C29 C -0.07433(13) 0.95303(6) 0.80365(5) 0.0246(3) Uani 1 1 d . . .
C30 C -0.12098(13) 1.01568(6) 0.81734(5) 0.0252(3) Uani 1 1 d . . .
H30A H -0.0479 1.0444 0.8192 0.030 Uiso 1 1 calc R . .
H30B H -0.1533 1.0145 0.8533 0.030 Uiso 1 1 calc R . .
C31 C -0.22750(12) 1.03851(6) 0.77585(5) 0.0235(3) Uani 1 1 d . . .
H31A H -0.1948 1.0392 0.7399 0.028 Uiso 1 1 calc R . .
H31B H -0.3000 1.0095 0.7740 0.028 Uiso 1 1 calc R . .
C32 C -0.27739(13) 1.10130(6) 0.78782(5) 0.0248(3) Uani 1 1 d . . .
H32A H -0.2057 1.1308 0.7891 0.030 Uiso 1 1 calc R . .
H32B H -0.3106 1.1010 0.8237 0.030 Uiso 1 1 calc R . .
C33 C -0.38406(13) 1.12130(6) 0.74518(5) 0.0278(3) Uani 1 1 d . . .
H33A H -0.3505 1.1213 0.7094 0.033 Uiso 1 1 calc R . .
H33B H -0.4553 1.0916 0.7439 0.033 Uiso 1 1 calc R . .
C34 C -0.43611(15) 1.18386(7) 0.75593(6) 0.0354(3) Uani 1 1 d . . .
H34A H -0.5027 1.1947 0.7269 0.042 Uiso 1 1 calc R . .
H34B H -0.3661 1.2136 0.7573 0.042 Uiso 1 1 calc R . .
H34C H -0.4731 1.1837 0.7905 0.042 Uiso 1 1 calc R . .
C35 C -0.18624(12) 0.89277(5) 1.06988(5) 0.0221(3) Uani 1 1 d . . .
C36 C -0.23636(14) 0.88581(7) 1.12395(6) 0.0341(3) Uani 1 1 d . . .
H36A H -0.1756 0.9059 1.1515 0.041 Uiso 1 1 calc R . .
H36B H -0.2377 0.8421 1.1330 0.041 Uiso 1 1 calc R . .
C37 C -0.37058(13) 0.91190(7) 1.12776(6) 0.0334(3) Uani 1 1 d . . .
H37A H -0.4024 0.8984 1.1619 0.040 Uiso 1 1 calc R . .
H37B H -0.4301 0.8962 1.0975 0.040 Uiso 1 1 calc R . .
C38 C -0.36979(14) 0.98143(7) 1.12585(6) 0.0343(3) Uani 1 1 d . . .
H38A H -0.3042 0.9963 1.1543 0.041 Uiso 1 1 calc R . .
H38B H -0.3427 0.9942 1.0906 0.041 Uiso 1 1 calc R . .
C39 C -0.49673(15) 1.01220(7) 1.13334(6) 0.0378(4) Uani 1 1 d . . .
H39A H -0.5298 0.9960 1.1663 0.045 Uiso 1 1 calc R . .
H39B H -0.4815 1.0562 1.1388 0.045 Uiso 1 1 calc R . .
C40 C -0.59746(17) 1.00327(8) 1.08617(7) 0.0458(4) Uani 1 1 d . . .
H40A H -0.6741 1.0271 1.0919 0.055 Uiso 1 1 calc R . .
H40B H -0.6204 0.9602 1.0831 0.055 Uiso 1 1 calc R . .
H40C H -0.5634 1.0167 1.0529 0.055 Uiso 1 1 calc R . .
C41 C -0.06837(12) 0.57105(5) 1.08700(5) 0.0235(3) Uani 1 1 d . . .
C42 C -0.14794(13) 0.59030(6) 1.13129(5) 0.0256(3) Uani 1 1 d . . .
H42A H -0.1854 0.6307 1.1221 0.031 Uiso 1 1 calc R . .
H42B H -0.0904 0.5947 1.1652 0.031 Uiso 1 1 calc R . .
C43 C -0.25661(13) 0.54690(6) 1.14149(5) 0.0253(3) Uani 1 1 d . . .
H43A H -0.2219 0.5051 1.1438 0.030 Uiso 1 1 calc R . .
H43B H -0.2863 0.5568 1.1770 0.030 Uiso 1 1 calc R . .
C44 C -0.37204(13) 0.54821(6) 1.09895(5) 0.0246(3) Uani 1 1 d . . .
H44A H -0.3431 0.5392 1.0632 0.029 Uiso 1 1 calc R . .
H44B H -0.4098 0.5894 1.0974 0.029 Uiso 1 1 calc R . .
C45 C -0.47470(13) 0.50253(6) 1.11084(6) 0.0280(3) Uani 1 1 d . . .
H45A H -0.4978 0.5093 1.1479 0.034 Uiso 1 1 calc R . .
H45B H -0.4389 0.4611 1.1093 0.034 Uiso 1 1 calc R . .
C46 C -0.59569(15) 0.50696(8) 1.07136(7) 0.0419(4) Uani 1 1 d . . .
H46A H -0.6582 0.4766 1.0807 0.050 Uiso 1 1 calc R . .
H46B H -0.5737 0.4995 1.0346 0.050 Uiso 1 1 calc R . .
H46C H -0.6329 0.5476 1.0734 0.050 Uiso 1 1 calc R . .
C47 C -0.03881(13) 0.60916(6) 0.79411(5) 0.0252(3) Uani 1 1 d . . .
C48 C -0.08112(13) 0.54667(6) 0.81051(5) 0.0265(3) Uani 1 1 d . . .
H48A H -0.1041 0.5489 0.8481 0.032 Uiso 1 1 calc R . .
H48B H -0.0070 0.5187 0.8104 0.032 Uiso 1 1 calc R . .
C49 C -0.19375(14) 0.51954(6) 0.77539(6) 0.0296(3) Uani 1 1 d . . .
H49A H -0.1707 0.5152 0.7380 0.036 Uiso 1 1 calc R . .
H49B H -0.2683 0.5473 0.7746 0.036 Uiso 1 1 calc R . .
C50 C -0.23115(14) 0.45765(6) 0.79639(6) 0.0298(3) Uani 1 1 d . . .
H50A H -0.1569 0.4298 0.7959 0.036 Uiso 1 1 calc R . .
H50B H -0.2494 0.4621 0.8344 0.036 Uiso 1 1 calc R . .
C51 C -0.34735(15) 0.42886(7) 0.76442(6) 0.0356(3) Uani 1 1 d . . .
H51A H -0.4193 0.4583 0.7615 0.043 Uiso 1 1 calc R . .
H51B H -0.3259 0.4198 0.7274 0.043 Uiso 1 1 calc R . .
C52 C -0.3906(2) 0.37082(8) 0.79002(7) 0.0550(5) Uani 1 1 d . . .
H52A H -0.4667 0.3548 0.7684 0.066 Uiso 1 1 calc R . .
H52B H -0.4118 0.3794 0.8267 0.066 Uiso 1 1 calc R . .
H52C H -0.3212 0.3408 0.7915 0.066 Uiso 1 1 calc R . .
C53 C -0.24861(12) 0.78508(6) 0.88270(5) 0.0258(3) Uani 1 1 d . . .
C54 C -0.14108(13) 0.81440(6) 0.91985(5) 0.0269(3) Uani 1 1 d . . .
H54A H -0.0848 0.8375 0.8976 0.032 Uiso 1 1 calc R . .
H54B H -0.1794 0.8436 0.9438 0.032 Uiso 1 1 calc R . .
C55 C -0.05930(12) 0.76924(6) 0.95452(5) 0.0262(3) Uani 1 1 d . . .
H55A H -0.0160 0.7412 0.9311 0.031 Uiso 1 1 calc R . .
H55B H 0.0076 0.7911 0.9780 0.031 Uiso 1 1 calc R . .
C56 C -0.14442(12) 0.73343(6) 0.98906(5) 0.0246(3) Uani 1 1 d . . .
H56A H -0.1832 0.7618 1.0136 0.030 Uiso 1 1 calc R . .
H56B H -0.0903 0.7044 1.0116 0.030 Uiso 1 1 calc R . .
C57 C -0.25170(12) 0.69841(6) 0.95647(5) 0.0231(3) Uani 1 1 d . . .
C58 C -0.19751(14) 0.74893(8) 0.83743(6) 0.0366(4) Uani 1 1 d . . .
H58A H -0.2647 0.7215 0.8214 0.044 Uiso 1 1 calc R . .
H58B H -0.1227 0.7251 0.8520 0.044 Uiso 1 1 calc R . .
H58C H -0.1722 0.7768 0.8097 0.044 Uiso 1 1 calc R . .
C59 C -0.34300(15) 0.83312(8) 0.85856(6) 0.0398(4) Uani 1 1 d . . .
H59A H -0.3854 0.8523 0.8875 0.048 Uiso 1 1 calc R . .
H59B H -0.4077 0.8139 0.8328 0.048 Uiso 1 1 calc R . .
H59C H -0.2963 0.8639 0.8399 0.048 Uiso 1 1 calc R . .
C60 C -0.20075(14) 0.64551(6) 0.92546(7) 0.0347(3) Uani 1 1 d . . .
H60A H -0.2665 0.6327 0.8969 0.042 Uiso 1 1 calc R . .
H60B H -0.1796 0.6116 0.9502 0.042 Uiso 1 1 calc R . .
H60C H -0.1234 0.6583 0.9094 0.042 Uiso 1 1 calc R . .
C61 C -0.34901(14) 0.67489(7) 0.99293(6) 0.0318(3) Uani 1 1 d . . .
H61A H -0.4147 0.6509 0.9715 0.038 Uiso 1 1 calc R . .
H61B H -0.3899 0.7093 1.0094 0.038 Uiso 1 1 calc R . .
H61C H -0.3051 0.6494 1.0213 0.038 Uiso 1 1 calc R . .

loop_
_atom_site_aniso_label
_atom_site_aniso_U_11
_atom_site_aniso_U_22
_atom_site_aniso_U_33
_atom_site_aniso_U_23
_atom_site_aniso_U_13
_atom_site_aniso_U_12
O11 0.0527(10) 0.0332(8) 0.0491(9) 0.0074(7) 0.0101(8) 0.0045(7)
C62 0.0585(14) 0.0578(13) 0.0298(11) 0.0026(10) 0.0313(9) 0.0050(11)
C63 0.0583(14) 0.0319(11) 0.0411(12) 0.0054(9) 0.0033(10) -0.0006(10)
O11A 0.0527(10) 0.0332(8) 0.0491(9) 0.0074(7) 0.0101(8) 0.0045(7)
C62A 0.0585(14) 0.0578(13) 0.0298(11) 0.0026(10) 0.0313(9) 0.0050(11)
C63A 0.0583(14) 0.0319(11) 0.0411(12) 0.0054(9) 0.0033(10) -0.0006(10)
O11B 0.0527(10) 0.0332(8) 0.0491(9) 0.0074(7) 0.0101(8) 0.0045(7)
C62B 0.0585(14) 0.0578(13) 0.0298(11) 0.0026(10) 0.0313(9) 0.0050(11)
C63B 0.0583(14) 0.0319(11) 0.0411(12) 0.0054(9) 0.0033(10) -0.0006(10)
O1 0.0247(4) 0.0203(4) 0.0331(5) -0.0059(4) -0.0074(4) 0.0053(4)
O2 0.0170(4) 0.0190(4) 0.0327(5) 0.0007(3) -0.0016(3) -0.0001(3)
O3 0.0216(4) 0.0199(4) 0.0288(4) -0.0027(3) 0.0027(3) -0.0052(3)
O4 0.0150(4) 0.0190(4) 0.0295(4) -0.0028(3) 0.0014(3) -0.0017(3)
O5 0.0630(7) 0.0383(6) 0.0347(5) -0.0143(4) -0.0210(5) 0.0230(5)
O6 0.0218(4) 0.0298(5) 0.0277(4) -0.0004(4) -0.0018(4) 0.0004(4)
O7 0.0424(6) 0.0226(4) 0.0444(5) -0.0084(4) 0.0171(5) -0.0112(4)
O8 0.0484(6) 0.0359(5) 0.0305(5) 0.0013(4) -0.0112(5) -0.0104(5)
O9 0.0142(4) 0.0517(6) 0.0264(4) -0.0116(4) -0.0007(3) -0.0047(4)
O10 0.0181(4) 0.0361(5) 0.0397(5) -0.0123(4) 0.0003(4) 0.0014(4)
N1 0.0138(4) 0.0286(5) 0.0200(4) -0.0029(4) -0.0002(4) 0.0002(4)
C1 0.0186(5) 0.0169(5) 0.0252(5) -0.0028(4) 0.0072(4) 0.0016(4)
C2 0.0222(6) 0.0186(5) 0.0248(5) -0.0010(4) 0.0074(4) 0.0003(4)
C3 0.0204(5) 0.0168(5) 0.0229(5) 0.0002(4) 0.0056(4) -0.0017(4)
C4 0.0249(6) 0.0185(5) 0.0194(5) -0.0001(4) 0.0044(4) -0.0010(4)
C5 0.0229(6) 0.0182(5) 0.0202(5) 0.0014(4) 0.0025(4) 0.0003(4)
C6 0.0212(5) 0.0157(5) 0.0223(5) 0.0009(4) 0.0030(4) -0.0005(4)
C7 0.0189(5) 0.0157(5) 0.0215(5) -0.0001(4) 0.0022(4) -0.0030(4)
C8 0.0204(5) 0.0150(5) 0.0223(5) -0.0010(4) 0.0007(4) -0.0012(4)
C9 0.0208(5) 0.0140(5) 0.0197(5) -0.0029(4) -0.0008(4) -0.0019(4)
C10 0.0205(5) 0.0165(5) 0.0196(5) -0.0015(4) -0.0016(4) 0.0006(4)
C11 0.0197(5) 0.0181(5) 0.0206(5) -0.0039(4) -0.0001(4) -0.0005(4)
C12 0.0221(6) 0.0185(5) 0.0197(5) -0.0016(4) 0.0001(4) -0.0022(4)
C13 0.0221(5) 0.0153(5) 0.0184(5) -0.0020(4) -0.0031(4) -0.0014(4)
C14 0.0236(6) 0.0164(5) 0.0206(5) -0.0005(4) -0.0033(4) 0.0001(4)
C15 0.0207(5) 0.0157(5) 0.0211(5) 0.0009(4) -0.0040(4) 0.0013(4)
C16 0.0227(6) 0.0187(5) 0.0199(5) 0.0018(4) -0.0015(4) 0.0011(4)
C17 0.0207(5) 0.0169(5) 0.0227(5) 0.0022(4) -0.0004(4) -0.0003(4)
C18 0.0216(6) 0.0154(5) 0.0233(5) -0.0007(4) -0.0017(4) -0.0001(4)
C19 0.0192(5) 0.0162(5) 0.0229(5) -0.0003(4) -0.0008(4) 0.0019(4)
C20 0.0187(5) 0.0157(5) 0.0269(6) -0.0018(4) 0.0012(4) 0.0005(4)
C21 0.0175(5) 0.0170(5) 0.0249(5) -0.0030(4) 0.0034(4) 0.0011(4)
C22 0.0179(5) 0.0180(5) 0.0261(5) -0.0043(4) 0.0047(4) -0.0007(4)
C23 0.0189(5) 0.0217(5) 0.0243(5) -0.0053(4) 0.0035(4) -0.0003(4)
C24 0.0207(5) 0.0215(5) 0.0225(5) -0.0034(4) 0.0034(4) 0.0025(4)
C25 0.0175(5) 0.0181(5) 0.0233(5) 0.0005(4) 0.0010(4) -0.0017(4)
C26 0.0179(5) 0.0165(5) 0.0216(5) -0.0038(4) -0.0022(4) -0.0016(4)
C27 0.0170(5) 0.0170(5) 0.0251(5) 0.0016(4) -0.0022(4) -0.0001(4)
C28 0.0145(5) 0.0183(5) 0.0258(5) -0.0045(4) 0.0039(4) 0.0010(4)
C29 0.0289(6) 0.0228(6) 0.0215(5) 0.0002(4) 0.0003(5) 0.0042(5)
C30 0.0278(6) 0.0233(6) 0.0235(6) -0.0003(5) -0.0018(5) 0.0057(5)
C31 0.0248(6) 0.0224(6) 0.0228(5) 0.0008(4) -0.0001(5) 0.0033(5)
C32 0.0266(6) 0.0238(6) 0.0234(6) 0.0005(5) -0.0001(5) 0.0041(5)
C33 0.0270(6) 0.0275(6) 0.0282(6) 0.0031(5) -0.0009(5) 0.0042(5)
C34 0.0359(8) 0.0324(7) 0.0380(7) 0.0076(6) 0.0042(6) 0.0111(6)
C35 0.0212(6) 0.0181(5) 0.0265(6) -0.0005(4) 0.0011(5) -0.0016(4)
C36 0.0266(7) 0.0429(8) 0.0337(7) 0.0124(6) 0.0082(5) 0.0071(6)
C37 0.0236(6) 0.0419(8) 0.0360(7) 0.0092(6) 0.0097(5) 0.0001(6)
C38 0.0288(7) 0.0405(8) 0.0343(7) -0.0006(6) 0.0061(6) -0.0018(6)
C39 0.0355(8) 0.0390(8) 0.0389(8) -0.0057(6) 0.0037(6) 0.0003(6)
C40 0.0407(9) 0.0422(9) 0.0520(9) -0.0060(7) -0.0079(7) 0.0014(7)
C41 0.0252(6) 0.0189(5) 0.0260(6) 0.0015(4) 0.0014(5) -0.0012(5)
C42 0.0281(6) 0.0254(6) 0.0235(6) -0.0004(5) 0.0026(5) -0.0039(5)
C43 0.0270(6) 0.0266(6) 0.0222(5) 0.0033(5) 0.0023(5) -0.0033(5)
C44 0.0265(6) 0.0240(6) 0.0231(5) 0.0020(5) 0.0023(5) -0.0017(5)
C45 0.0277(6) 0.0255(6) 0.0310(6) 0.0016(5) 0.0044(5) -0.0025(5)
C46 0.0319(8) 0.0534(9) 0.0394(8) -0.0002(7) -0.0005(6) -0.0118(7)
C47 0.0256(6) 0.0255(6) 0.0245(6) -0.0060(5) 0.0023(5) -0.0024(5)
C48 0.0245(6) 0.0271(6) 0.0273(6) -0.0044(5) -0.0004(5) -0.0048(5)
C49 0.0278(7) 0.0285(6) 0.0314(6) -0.0041(5) -0.0019(5) -0.0067(5)
C50 0.0319(7) 0.0280(6) 0.0290(6) -0.0022(5) 0.0001(5) -0.0069(5)
C51 0.0393(8) 0.0345(7) 0.0329(7) -0.0067(6) 0.0026(6) -0.0126(6)
C52 0.0740(12) 0.0456(9) 0.0460(9) -0.0097(7) 0.0100(9) -0.0287(9)
C53 0.0194(6) 0.0361(7) 0.0223(5) 0.0042(5) 0.0039(4) 0.0009(5)
C54 0.0232(6) 0.0275(6) 0.0303(6) 0.0031(5) 0.0043(5) -0.0027(5)
C55 0.0176(6) 0.0287(6) 0.0316(6) -0.0036(5) -0.0011(5) -0.0028(5)
C56 0.0202(6) 0.0270(6) 0.0253(6) 0.0017(5) -0.0039(5) -0.0007(5)
C57 0.0187(5) 0.0227(6) 0.0275(6) 0.0007(5) 0.0003(5) -0.0001(5)
C58 0.0254(7) 0.0599(10) 0.0254(6) -0.0049(6) 0.0072(5) -0.0005(7)
C59 0.0334(7) 0.0502(9) 0.0358(7) 0.0182(7) 0.0035(6) 0.0099(7)
C60 0.0272(7) 0.0266(7) 0.0505(8) -0.0099(6) 0.0046(6) -0.0002(5)
C61 0.0280(7) 0.0335(7) 0.0341(7) 0.0062(6) 0.0048(5) -0.0043(6)

loop_
_geom_bond_atom_site_label_1
_geom_bond_atom_site_label_2
_geom_bond_distance
_geom_bond_site_symmetry_2
_geom_bond_publ_flag
O11 C62 1.486(3) . ?
C62 C63 1.504(3) . ?
O11A C62A 1.422(13) . ?
C62A C63A 1.511(15) . ?
O11B C62B 1.379(13) . ?
C62B C63B 1.588(14) . ?
O1 C25 1.3478(14) . ?
O2 C26 1.3655(15) . ?
O3 C27 1.3690(15) . ?
O4 C28 1.3475(14) . ?
O5 C29 1.2151(16) . ?
O6 C35 1.2263(15) . ?
O7 C41 1.2194(16) . ?
O8 C47 1.2234(16) . ?
O9 N1 1.4199(13) . ?
N1 C57 1.5371(16) . ?
N1 C53 1.5388(17) . ?
C1 C24 1.3856(17) . ?
C1 C28 1.4169(17) . ?
C1 C2 1.5184(17) . ?
C2 C3 1.5200(16) . ?
C3 C4 1.3818(17) . ?
C3 C25 1.4043(17) . ?
C4 C5 1.4002(17) . ?
C5 C6 1.3981(16) . ?
C5 C29 1.4868(17) . ?
C6 C7 1.3920(16) . ?
C7 C25 1.4020(16) . ?
C7 C8 1.5156(16) . ?
C8 C9 1.5198(16) . ?
C9 C10 1.3852(17) . ?
C9 C26 1.4071(16) . ?
C10 C11 1.3931(17) . ?
C11 C12 1.3960(16) . ?
C11 C35 1.4892(17) . ?
C12 C13 1.3905(17) . ?
C13 C26 1.4055(17) . ?
C13 C14 1.5209(16) . ?
C14 C15 1.5232(16) . ?
C15 C16 1.3890(17) . ?
C15 C27 1.4048(17) . ?
C16 C17 1.3987(16) . ?
C17 C18 1.3973(17) . ?
C17 C41 1.4926(17) . ?
C18 C19 1.3845(17) . ?
C19 C27 1.4056(16) . ?
C19 C20 1.5238(17) . ?
C20 C21 1.5113(17) . ?
C21 C22 1.3887(16) . ?
C21 C28 1.4075(17) . ?
C22 C23 1.3980(17) . ?
C23 C24 1.4001(17) . ?
C23 C47 1.4851(17) . ?
C29 C30 1.5150(18) . ?
C30 C31 1.5250(17) . ?
C31 C32 1.5193(18) . ?
C32 C33 1.5245(18) . ?
C33 C34 1.516(2) . ?
C35 C36 1.5016(19) . ?
C36 C37 1.529(2) . ?
C37 C38 1.533(2) . ?
C38 C39 1.519(2) . ?
C39 C40 1.508(2) . ?
C41 C42 1.5088(18) . ?
C42 C43 1.5264(18) . ?
C43 C44 1.5225(18) . ?
C44 C45 1.5228(18) . ?
C45 C46 1.524(2) . ?
C47 C48 1.5154(19) . ?
C48 C49 1.5161(18) . ?
C49 C50 1.5262(19) . ?
C50 C51 1.521(2) . ?
C51 C52 1.519(2) . ?
C53 C58 1.521(2) . ?
C53 C54 1.5248(18) . ?
C53 C59 1.528(2) . ?
C54 C55 1.5219(19) . ?
C55 C56 1.5205(19) . ?
C56 C57 1.5254(17) . ?
C57 C61 1.5224(19) . ?
C57 C60 1.5243(19) . ?
